data_1510923
loop_
_publ_author_name
'Diercks, H.'
'Krebs, B.'
'Puettmann, C.'

_publ_section_title
;
 Synthesis, crystal structures and properties of M3 B3 S6 (M=Na,K,Rb) and
 Li Sr B3 S6
;
_journal_name_full 'Phosphorus, Sulfur, Silicon and Related Elements'
_journal_page_first 1
_journal_page_last 4
_journal_paper_doi 10.1080/10426509208055305
_journal_volume 65
_journal_year 1992
_chemical_formula_sum 'B3 K3 S6'
_chemical_name_systematic 'K3 (B3 S6)'
_space_group_IT_number 167
_symmetry_space_group_name_Hall '-R 3 2"c'
_symmetry_space_group_name_H-M 'R -3 c :H'
_cell_angle_alpha 90
_cell_angle_beta 90
_cell_angle_gamma 120
_cell_formula_units_Z 6
_cell_length_a 15.52
_cell_length_b 15.52
_cell_length_c 8.424
_cell_volume 1757.245
_citation_journal_id_ASTM PSSLEC
_cod_data_source_file boron_451.cif
_cod_data_source_block B3K3S6
_cod_database_code 1510923

loop_
_symmetry_equiv_pos_as_xyz
x,y,z
-y,x-y,z
-x+y,-x,z
y,x,-z+1/2
-x,-x+y,-z+1/2
x-y,-y,-z+1/2
-x,-y,-z
y,-x+y,-z
x-y,x,-z
-y,-x,z-1/2
x,x-y,z-1/2
-x+y,y,z-1/2
x+2/3,y+1/3,z+1/3
-y+2/3,x-y+1/3,z+1/3
-x+y+2/3,-x+1/3,z+1/3
y+2/3,x+1/3,-z+5/6
-x+2/3,-x+y+1/3,-z+5/6
x-y+2/3,-y+1/3,-z+5/6
-x+2/3,-y+1/3,-z+1/3
y+2/3,-x+y+1/3,-z+1/3
x-y+2/3,x+1/3,-z+1/3
-y+2/3,-x+1/3,z-1/6
x+2/3,x-y+1/3,z-1/6
-x+y+2/3,y+1/3,z-1/6
x+1/3,y+2/3,z+2/3
-y+1/3,x-y+2/3,z+2/3
-x+y+1/3,-x+2/3,z+2/3
y+1/3,x+2/3,-z+7/6
-x+1/3,-x+y+2/3,-z+7/6
x-y+1/3,-y+2/3,-z+7/6
-x+1/3,-y+2/3,-z+2/3
y+1/3,-x+y+2/3,-z+2/3
x-y+1/3,x+2/3,-z+2/3
-y+1/3,-x+2/3,z+1/6
x+1/3,x-y+2/3,z+1/6
-x+y+1/3,y+2/3,z+1/6

loop_
_atom_site_label
_atom_site_type_symbol
_atom_site_fract_x
_atom_site_fract_y
_atom_site_fract_z
_atom_site_occupancy
_atom_site_U_iso_or_equiv
S2 S-2 0.22824 0 0.25 1 0.0
K1 K+1 0.45011 0 0.25 1 0.0
B1 B+3 0.1138 0 0.25 1 0.0
S1 S-2 0.8808 0 0.25 1 0.0
